data_7123869
loop_
_publ_author_name
'Chen, Xiao'
'Simler, Thomas'
'Yadav, Ravi'
'Gamer, Michael T.'
'K\"oppe, Ralf'
'Roesky, Peter W.'

_publ_section_title
;
 Reaction of an arsinoamide with chloro tetrylenes: substitution and As--N
 bond insertion
;
_journal_name_full 'Chemical Communications'
_journal_paper_doi 10.1039/C9CC04530A
_journal_year 2019
_chemical_formula_moiety 'C39 H50 As Ge N3'
_chemical_formula_sum 'C39 H50 As Ge N3'
_chemical_formula_weight 708.33
_space_group_crystal_system triclinic
_space_group_IT_number 2
_space_group_name_Hall '-P 1'
_space_group_name_H-M_alt 'P -1'
_symmetry_space_group_name_Hall '-P 1'
_symmetry_space_group_name_H-M 'P -1'
_atom_sites_solution_hydrogens geom
_atom_sites_solution_primary dual
_audit_creation_date 2019-03-11
_audit_creation_method
;
Olex2 1.2
(compiled 2018.05.29 svn.r3508 for OlexSys, GUI svn.r5506)
;
_audit_update_record
;
2019-06-12 deposited with the CCDC.    2019-07-05 downloaded from the CCDC.
;
_cell_angle_alpha 91.416(5)
_cell_angle_beta 91.029(4)
_cell_angle_gamma 93.834(4)
_cell_formula_units_Z 2
_cell_length_a 9.1929(5)
_cell_length_b 12.0657(7)
_cell_length_c 16.2153(9)
_cell_measurement_reflns_used 11760
_cell_measurement_temperature 150
_cell_measurement_theta_max 29.53
_cell_measurement_theta_min 2.08
_cell_volume 1793.66(17)
_computing_cell_refinement
;
X-Area Recipe 1.33.0.0 (STOE, 2015)
PLATON (A.L.Spek, 2009)
;
_computing_data_collection 'STOE X-AREA'
_computing_data_reduction
;
X-Area Integrate 1.73.1.0 (STOE, 2018)
PLATON (A.L.Spek, 2009)
;
_computing_molecular_graphics 'Diamond 4, Olex2 (Dolomanov et al., 2009)'
_computing_publication_material
;
STOE & Cie GmbH, X-Area, software package for collecting single-crystal or
multi-domain crystal data on STOE area-detector diffractometers, for image 
processing, for the correction and scaling of reflection intensities and 
for outlier rejection, version 1.84, Darmstadt 2018
MS Word (Microsoft)
Olex2 (Dolomanov et al., 2009)
;
_computing_structure_refinement 'SHELXL-2018/3 (Sheldrick, 2015)'
_computing_structure_solution 'SHELXS-2018/3 (Sheldrick, 2015)'
_diffrn_ambient_temperature 150
_diffrn_detector 'image plate (34cm diameter)'
_diffrn_detector_area_resol_mean 6.67
_diffrn_detector_type 'STOE Imaging Plate'
_diffrn_measured_fraction_theta_full 0.990
_diffrn_measured_fraction_theta_max 0.978
_diffrn_measurement_details
;
 197 frames, detector distance = 100 mm
;
_diffrn_measurement_device '2-circle diffractometer'
_diffrn_measurement_device_type 'STOE IPDS II'
_diffrn_measurement_method 'rotation method, \w scans'
_diffrn_radiation_collimation '0.5 mm diameter, multiple pinhole'
_diffrn_radiation_monochromator 'plane graphite'
_diffrn_radiation_polarisn_norm 0
_diffrn_radiation_probe x-ray
_diffrn_radiation_type MoK\a
_diffrn_radiation_wavelength 0.71073
_diffrn_reflns_av_R_equivalents 0.0293
_diffrn_reflns_av_unetI/netI 0.0720
_diffrn_reflns_Laue_measured_fraction_full 0.990
_diffrn_reflns_Laue_measured_fraction_max 0.978
_diffrn_reflns_limit_h_max 12
_diffrn_reflns_limit_h_min -12
_diffrn_reflns_limit_k_max 16
_diffrn_reflns_limit_k_min -16
_diffrn_reflns_limit_l_max 19
_diffrn_reflns_limit_l_min -22
_diffrn_reflns_number 18292
_diffrn_reflns_point_group_measured_fraction_full 0.990
_diffrn_reflns_point_group_measured_fraction_max 0.978
_diffrn_reflns_theta_full 26.000
_diffrn_reflns_theta_max 29.191
_diffrn_reflns_theta_min 1.692
_diffrn_source 'sealed tube, 12x0.4mm long-fine focus'
_diffrn_source_current 40mA
_diffrn_source_power 2kW
_diffrn_source_voltage 50kV
_exptl_absorpt_coefficient_mu 1.800
_exptl_absorpt_correction_T_max 0.3817
_exptl_absorpt_correction_T_min 0.3110
_exptl_absorpt_correction_type integration
_exptl_absorpt_process_details
;
STOE X-Red32, absorption correction by Gaussian integration, analogous to
P. Coppens, "The Evaluation of Absorption and Extinction in Single-Crystal
Structure Analysis", published in: F. R. Ahmed (Editor), "Crystallographic
Computing", Munksgaard, Copenhagen (1970), 255 - 270.
Afterwards a spherical absorption correction was performed within STOE LANA.
;
_exptl_crystal_colour colourless
_exptl_crystal_colour_primary colourless
_exptl_crystal_density_diffrn 1.312
_exptl_crystal_description prism
_exptl_crystal_F_000 740
_exptl_crystal_size_max 0.48
_exptl_crystal_size_mid 0.378
_exptl_crystal_size_min 0.269
_refine_diff_density_max 0.399
_refine_diff_density_min -0.425
_refine_diff_density_rms 0.058
_refine_ls_extinction_method none
_refine_ls_goodness_of_fit_ref 0.879
_refine_ls_hydrogen_treatment constr
_refine_ls_matrix_type full
_refine_ls_number_parameters 409
_refine_ls_number_reflns 9516
_refine_ls_number_restraints 12
_refine_ls_restrained_S_all 0.880
_refine_ls_R_factor_all 0.0541
_refine_ls_R_factor_gt 0.0278
_refine_ls_shift/su_max 0.001
_refine_ls_shift/su_mean 0.000
_refine_ls_structure_factor_coef Fsqd
_refine_ls_weighting_details 'w=1/[\s^2^(Fo^2^)+(0.0268P)^2^] where P=(Fo^2^+2Fc^2^)/3'
_refine_ls_weighting_scheme calc
_refine_ls_wR_factor_gt 0.0555
_refine_ls_wR_factor_ref 0.0577
_reflns_Friedel_coverage 0.000
_reflns_number_gt 6232
_reflns_number_total 9516
_reflns_threshold_expression 'I > 2\s(I)'
_cod_data_source_file c9cc04530a2.cif
_cod_data_source_block xcd430
_cod_database_code 7123869
_shelx_shelxl_version_number 2018/3
_shelx_space_group_comment
;
The symmetry employed for this shelxl refinement is uniquely defined
by the following loop, which should always be used as a source of
symmetry information in preference to the above space-group names.
They are only intended as comments.
;
_shelx_estimated_absorpt_t_max 0.643
_shelx_estimated_absorpt_t_min 0.479
_olex2_refinement_description
;
1. Fixed Uiso
 At 1.2 times of:
  All C(H) groups
 At 1.5 times of:
  All C(H,H,H) groups
2. Uiso/Uaniso restraints and constraints
N1 \\sim C19 \\sim N2: within 2A with sigma of 0.002 and sigma for terminal
atoms of 0.004
3.a Aromatic/amide H refined with riding coordinates:
 C3(H3), C5(H5), C12(H12), C14(H14), C21(H21), C22(H22), C23(H23), C24(H24),
 C25(H25), C35(H35), C36(H36), C37(H37), C38(H38), C39(H39)
3.b Idealised Me refined as rotating group:
 C7(H7A,H7B,H7C), C8(H8A,H8B,H8C), C9(H9A,H9B,H9C), C16(H16A,H16B,H16C),
 C17(H17A,H17B,H17C), C18(H18A,H18B,H18C), C27(H27A,H27B,H27C), C28(H28A,H28B,
 H28C), C29(H29A,H29B,H29C), C31(H31A,H31B,H31C), C32(H32A,H32B,H32C), C33(H33A,
 H33B,H33C)
;
_olex2_submission_special_instructions 'No special instructions were received'

loop_
_space_group_symop_operation_xyz
'x, y, z'
'-x, -y, -z'

loop_
_atom_site_label
_atom_site_type_symbol
_atom_site_fract_x
_atom_site_fract_y
_atom_site_fract_z
_atom_site_U_iso_or_equiv
_atom_site_adp_type
_atom_site_occupancy
_atom_site_site_symmetry_order
_atom_site_calc_flag
_atom_site_refinement_flags_posn
_atom_site_refinement_flags_adp
As As 0.45250(2) 0.86501(2) 0.35397(2) 0.02007(5) Uani 1 1 d . .
Ge Ge 0.46859(2) 0.66583(2) 0.21249(2) 0.02197(6) Uani 1 1 d . .
N1 N 0.45108(15) 0.49485(12) 0.22077(9) 0.0220(3) Uani 1 1 d . U
N2 N 0.28429(15) 0.58920(12) 0.16630(9) 0.0208(3) Uani 1 1 d . U
N3 N 0.39520(15) 0.72042(12) 0.31435(9) 0.0198(3) Uani 1 1 d . .
C1 C 0.55016(18) 0.92370(14) 0.25505(11) 0.0207(4) Uani 1 1 d . .
C2 C 0.69296(19) 0.90641(15) 0.22919(11) 0.0230(4) Uani 1 1 d . .
C3 C 0.7454(2) 0.95983(16) 0.16001(12) 0.0282(4) Uani 1 1 d . .
H3 H 0.842103 0.948778 0.143488 0.034 Uiso 1 1 calc R .
C4 C 0.6629(2) 1.02863(16) 0.11394(12) 0.0326(5) Uani 1 1 d . .
C5 C 0.5221(2) 1.04372(16) 0.13973(12) 0.0314(5) Uani 1 1 d . .
H5 H 0.463086 1.090024 0.108817 0.038 Uiso 1 1 calc R .
C6 C 0.46519(19) 0.99363(15) 0.20879(12) 0.0257(4) Uani 1 1 d . .
C7 C 0.3129(2) 1.01945(17) 0.23380(13) 0.0339(5) Uani 1 1 d . .
H7A H 0.252673 0.949921 0.239037 0.051 Uiso 1 1 calc GR .
H7B H 0.269646 1.064751 0.191702 0.051 Uiso 1 1 calc GR .
H7C H 0.317759 1.060388 0.286843 0.051 Uiso 1 1 calc GR .
C8 C 0.7214(3) 1.08573(19) 0.03875(14) 0.0463(6) Uani 1 1 d . .
H8A H 0.727836 1.166351 0.048804 0.069 Uiso 1 1 calc GR .
H8B H 0.655924 1.066860 -0.008601 0.069 Uiso 1 1 calc GR .
H8C H 0.818600 1.061156 0.027108 0.069 Uiso 1 1 calc GR .
C9 C 0.79108(19) 0.83166(16) 0.27362(12) 0.0294(5) Uani 1 1 d . .
H9A H 0.842163 0.873343 0.319329 0.044 Uiso 1 1 calc GR .
H9B H 0.862485 0.804501 0.235169 0.044 Uiso 1 1 calc GR .
H9C H 0.732489 0.768450 0.295292 0.044 Uiso 1 1 calc GR .
C10 C 0.61465(18) 0.85748(15) 0.43557(11) 0.0216(4) Uani 1 1 d . .
C11 C 0.63880(19) 0.76455(15) 0.48411(11) 0.0236(4) Uani 1 1 d . .
C12 C 0.74695(19) 0.77514(17) 0.54562(12) 0.0279(4) Uani 1 1 d . .
H12 H 0.763510 0.712557 0.578075 0.034 Uiso 1 1 calc R .
C13 C 0.83111(19) 0.87274(18) 0.56144(12) 0.0292(5) Uani 1 1 d . .
C14 C 0.79943(19) 0.96451(17) 0.51689(12) 0.0289(4) Uani 1 1 d . .
H14 H 0.853220 1.033292 0.528453 0.035 Uiso 1 1 calc R .
C15 C 0.69088(19) 0.95929(15) 0.45546(11) 0.0240(4) Uani 1 1 d . .
C16 C 0.6578(2) 1.06606(15) 0.41421(12) 0.0301(5) Uani 1 1 d . .
H16A H 0.702077 1.129506 0.446724 0.045 Uiso 1 1 calc GR .
H16B H 0.551989 1.071366 0.410548 0.045 Uiso 1 1 calc GR .
H16C H 0.697930 1.066481 0.358623 0.045 Uiso 1 1 calc GR .
C17 C 0.9520(2) 0.8777(2) 0.62628(14) 0.0437(6) Uani 1 1 d . .
H17A H 0.914974 0.844663 0.677051 0.066 Uiso 1 1 calc GR .
H17B H 0.986225 0.955326 0.637614 0.066 Uiso 1 1 calc GR .
H17C H 1.032934 0.836300 0.606163 0.066 Uiso 1 1 calc GR .
C18 C 0.5494(2) 0.65593(16) 0.47563(13) 0.0336(5) Uani 1 1 d . .
H18A H 0.590287 0.601757 0.512013 0.050 Uiso 1 1 calc GR .
H18B H 0.551002 0.628331 0.418323 0.050 Uiso 1 1 calc GR .
H18C H 0.448671 0.666822 0.491012 0.050 Uiso 1 1 calc GR .
C19 C 0.33327(19) 0.48832(15) 0.17122(11) 0.0216(4) Uani 1 1 d . U
C20 C 0.26734(19) 0.38617(15) 0.12727(12) 0.0259(4) Uani 1 1 d . .
C21 C 0.1592(2) 0.32027(16) 0.16561(13) 0.0324(5) Uani 1 1 d . .
H21 H 0.128431 0.339961 0.219321 0.039 Uiso 1 1 calc R .
C22 C 0.0968(2) 0.22587(17) 0.12485(16) 0.0427(6) Uani 1 1 d . .
H22 H 0.022604 0.180937 0.150400 0.051 Uiso 1 1 calc R .
C23 C 0.1430(3) 0.19731(18) 0.04677(17) 0.0488(7) Uani 1 1 d . .
H23 H 0.100706 0.132401 0.019039 0.059 Uiso 1 1 calc R .
C24 C 0.2492(3) 0.26191(19) 0.00932(15) 0.0443(6) Uani 1 1 d . .
H24 H 0.280421 0.241793 -0.044212 0.053 Uiso 1 1 calc R .
C25 C 0.3107(2) 0.35603(17) 0.04922(13) 0.0342(5) Uani 1 1 d . .
H25 H 0.383949 0.400832 0.022767 0.041 Uiso 1 1 calc R .
C26 C 0.56082(19) 0.41160(16) 0.23350(12) 0.0261(4) Uani 1 1 d . .
C27 C 0.6423(2) 0.38914(19) 0.15474(13) 0.0403(6) Uani 1 1 d . .
H27A H 0.576134 0.348936 0.114556 0.060 Uiso 1 1 calc GR .
H27B H 0.724507 0.344184 0.167111 0.060 Uiso 1 1 calc GR .
H27C H 0.678774 0.459811 0.131757 0.060 Uiso 1 1 calc GR .
C28 C 0.4915(2) 0.30401(17) 0.26601(14) 0.0399(5) Uani 1 1 d . .
H28A H 0.433322 0.320393 0.314340 0.060 Uiso 1 1 calc GR .
H28B H 0.567987 0.255356 0.281718 0.060 Uiso 1 1 calc GR .
H28C H 0.428335 0.266826 0.222973 0.060 Uiso 1 1 calc GR .
C29 C 0.6685(2) 0.46397(18) 0.29813(14) 0.0399(6) Uani 1 1 d . .
H29A H 0.709735 0.535417 0.278696 0.060 Uiso 1 1 calc GR .
H29B H 0.747021 0.414346 0.307285 0.060 Uiso 1 1 calc GR .
H29C H 0.617848 0.475815 0.349964 0.060 Uiso 1 1 calc GR .
C30 C 0.15369(19) 0.62766(15) 0.12315(11) 0.0237(4) Uani 1 1 d . .
C31 C 0.1591(2) 0.60559(17) 0.02988(12) 0.0327(5) Uani 1 1 d . .
H31A H 0.251519 0.637798 0.009001 0.049 Uiso 1 1 calc GR .
H31B H 0.077772 0.639565 0.002614 0.049 Uiso 1 1 calc GR .
H31C H 0.151420 0.525276 0.018347 0.049 Uiso 1 1 calc GR .
C32 C 0.1591(2) 0.75251(15) 0.14018(12) 0.0286(4) Uani 1 1 d . .
H32A H 0.150858 0.767118 0.199577 0.043 Uiso 1 1 calc GR .
H32B H 0.078096 0.784026 0.110767 0.043 Uiso 1 1 calc GR .
H32C H 0.251754 0.786767 0.121164 0.043 Uiso 1 1 calc GR .
C33 C 0.01349(19) 0.57488(16) 0.15866(13) 0.0307(5) Uani 1 1 d . .
H33A H 0.005861 0.495027 0.145274 0.046 Uiso 1 1 calc GR .
H33B H -0.070622 0.609291 0.134766 0.046 Uiso 1 1 calc GR .
H33C H 0.015268 0.586461 0.218708 0.046 Uiso 1 1 calc GR .
C34 C 0.26198(18) 0.67674(15) 0.34841(11) 0.0204(4) Uani 1 1 d . .
C35 C 0.14898(18) 0.74326(16) 0.36841(11) 0.0244(4) Uani 1 1 d . .
H35 H 0.160440 0.820861 0.359544 0.029 Uiso 1 1 calc R .
C36 C 0.02016(19) 0.69873(17) 0.40096(12) 0.0294(5) Uani 1 1 d . .
H36 H -0.053907 0.746437 0.415559 0.035 Uiso 1 1 calc R .
C37 C -0.00166(19) 0.58679(17) 0.41233(12) 0.0302(5) Uani 1 1 d . .
H37 H -0.090990 0.556375 0.433469 0.036 Uiso 1 1 calc R .
C38 C 0.1090(2) 0.51848(17) 0.39244(12) 0.0303(5) Uani 1 1 d . .
H38 H 0.094967 0.440598 0.399498 0.036 Uiso 1 1 calc R .
C39 C 0.24013(19) 0.56324(15) 0.36230(11) 0.0238(4) Uani 1 1 d . .
H39 H 0.316125 0.515788 0.350974 0.029 Uiso 1 1 calc R .

loop_
_atom_site_aniso_label
_atom_site_aniso_U_11
_atom_site_aniso_U_22
_atom_site_aniso_U_33
_atom_site_aniso_U_23
_atom_site_aniso_U_13
_atom_site_aniso_U_12
As 0.02213(10) 0.01761(10) 0.02063(11) -0.00052(8) 0.00295(8) 0.00236(8)
Ge 0.02349(10) 0.02026(11) 0.02179(12) -0.00235(9) 0.00661(8) -0.00183(8)
N1 0.0234(7) 0.0198(8) 0.0229(8) -0.0024(6) 0.0024(6) 0.0023(6)
N2 0.0247(7) 0.0191(8) 0.0185(8) 0.0009(6) 0.0011(6) 0.0005(6)
N3 0.0226(7) 0.0196(8) 0.0169(8) -0.0008(6) 0.0038(6) -0.0007(6)
C1 0.0269(9) 0.0150(9) 0.0196(10) -0.0003(7) 0.0012(7) -0.0024(7)
C2 0.0267(9) 0.0211(10) 0.0205(10) -0.0035(8) 0.0003(7) -0.0025(8)
C3 0.0306(10) 0.0273(11) 0.0257(12) -0.0034(9) 0.0057(8) -0.0051(8)
C4 0.0517(13) 0.0214(11) 0.0233(12) 0.0003(9) 0.0033(9) -0.0098(9)
C5 0.0466(12) 0.0214(11) 0.0260(12) 0.0048(9) -0.0073(9) 0.0012(9)
C6 0.0329(10) 0.0168(10) 0.0269(11) 0.0003(8) -0.0050(8) -0.0003(8)
C7 0.0342(11) 0.0285(11) 0.0401(13) 0.0070(10) -0.0043(9) 0.0099(9)
C8 0.0703(16) 0.0373(14) 0.0308(14) 0.0094(11) 0.0113(11) -0.0062(11)
C9 0.0254(10) 0.0335(12) 0.0304(12) 0.0007(9) 0.0056(8) 0.0072(8)
C10 0.0229(9) 0.0235(10) 0.0183(10) -0.0044(8) 0.0024(7) 0.0025(7)
C11 0.0259(9) 0.0255(10) 0.0198(10) -0.0020(8) 0.0051(7) 0.0047(8)
C12 0.0295(10) 0.0354(12) 0.0199(11) 0.0027(9) 0.0053(8) 0.0079(9)
C13 0.0243(10) 0.0444(13) 0.0188(11) -0.0029(9) 0.0041(8) 0.0023(9)
C14 0.0283(10) 0.0321(12) 0.0251(12) -0.0080(9) 0.0053(8) -0.0055(8)
C15 0.0272(9) 0.0254(10) 0.0195(10) -0.0020(8) 0.0070(8) 0.0014(8)
C16 0.0351(11) 0.0229(11) 0.0314(12) -0.0047(9) 0.0019(9) -0.0024(8)
C17 0.0320(11) 0.0651(17) 0.0332(14) 0.0023(12) -0.0047(9) -0.0014(11)
C18 0.0453(12) 0.0247(11) 0.0306(12) 0.0081(9) -0.0050(9) 0.0010(9)
C19 0.0259(8) 0.0219(8) 0.0166(8) 0.0007(7) 0.0067(7) -0.0018(7)
C20 0.0314(10) 0.0197(10) 0.0263(11) -0.0013(8) -0.0061(8) 0.0009(8)
C21 0.0368(11) 0.0270(11) 0.0329(13) 0.0023(9) -0.0085(9) -0.0003(9)
C22 0.0409(12) 0.0249(12) 0.0609(17) 0.0089(11) -0.0213(11) -0.0044(9)
C23 0.0595(15) 0.0227(12) 0.0633(18) -0.0109(12) -0.0331(13) 0.0105(11)
C24 0.0561(14) 0.0378(14) 0.0396(15) -0.0151(11) -0.0169(11) 0.0188(12)
C25 0.0414(12) 0.0312(12) 0.0301(12) -0.0064(10) -0.0059(9) 0.0080(9)
C26 0.0233(9) 0.0267(11) 0.0289(12) -0.0037(9) 0.0024(8) 0.0064(8)
C27 0.0317(11) 0.0522(15) 0.0381(14) -0.0085(11) 0.0078(9) 0.0126(10)
C28 0.0387(12) 0.0307(12) 0.0518(16) 0.0106(11) 0.0012(10) 0.0101(9)
C29 0.0360(12) 0.0412(13) 0.0432(15) -0.0088(11) -0.0093(10) 0.0146(10)
C30 0.0272(10) 0.0257(10) 0.0183(10) 0.0016(8) -0.0005(7) 0.0014(8)
C31 0.0416(12) 0.0341(12) 0.0228(12) -0.0007(9) -0.0046(9) 0.0081(9)
C32 0.0356(11) 0.0276(11) 0.0230(11) 0.0046(9) -0.0002(8) 0.0049(9)
C33 0.0262(10) 0.0308(11) 0.0353(13) 0.0057(9) 0.0008(8) 0.0021(8)
C34 0.0217(9) 0.0255(10) 0.0139(10) 0.0009(8) 0.0014(7) 0.0002(7)
C35 0.0263(9) 0.0252(10) 0.0220(11) 0.0030(8) 0.0022(8) 0.0017(8)
C36 0.0235(9) 0.0410(13) 0.0243(11) 0.0029(9) 0.0042(8) 0.0059(9)
C37 0.0237(9) 0.0447(13) 0.0221(11) 0.0099(9) 0.0044(8) -0.0031(9)
C38 0.0345(11) 0.0299(11) 0.0263(12) 0.0077(9) 0.0048(8) -0.0030(9)
C39 0.0272(9) 0.0262(11) 0.0182(10) 0.0025(8) 0.0047(7) 0.0016(8)

loop_
_atom_type_symbol
_atom_type_description
_atom_type_scat_dispersion_real
_atom_type_scat_dispersion_imag
_atom_type_scat_source
C C 0.0033 0.0016 'International Tables Vol C Tables 4.2.6.8 and 6.1.1.4'
H H 0.0000 0.0000 'International Tables Vol C Tables 4.2.6.8 and 6.1.1.4'
As As 0.0499 2.0058 'International Tables Vol C Tables 4.2.6.8 and 6.1.1.4'
Ge Ge 0.1547 1.8001 'International Tables Vol C Tables 4.2.6.8 and 6.1.1.4'
N N 0.0061 0.0033 'International Tables Vol C Tables 4.2.6.8 and 6.1.1.4'

loop_
_geom_angle_atom_site_label_1
_geom_angle_atom_site_label_2
_geom_angle_atom_site_label_3
_geom_angle
N3 As C1 99.45(7)
N3 As C10 109.08(7)
C1 As C10 103.56(7)
N1 Ge C19 32.60(5)
N2 Ge N1 64.13(6)
N2 Ge C19 32.41(5)
N3 Ge N1 105.04(6)
N3 Ge N2 98.70(6)
N3 Ge C19 109.63(6)
C19 N1 Ge 90.80(11)
C19 N1 C26 129.02(15)
C26 N1 Ge 132.59(11)
C19 N2 Ge 93.89(11)
C19 N2 C30 130.69(16)
C30 N2 Ge 133.99(12)
As N3 Ge 120.36(8)
C34 N3 As 113.13(11)
C34 N3 Ge 122.75(11)
C2 C1 As 127.47(13)
C6 C1 As 113.78(13)
C6 C1 C2 118.70(17)
C1 C2 C9 122.64(17)
C3 C2 C1 119.04(17)
C3 C2 C9 118.32(16)
C2 C3 H3 118.6
C4 C3 C2 122.81(18)
C4 C3 H3 118.6
C3 C4 C5 117.37(19)
C3 C4 C8 122.12(19)
C5 C4 C8 120.51(19)
C4 C5 H5 118.9
C6 C5 C4 122.16(18)
C6 C5 H5 118.9
C1 C6 C7 122.04(17)
C5 C6 C1 119.90(17)
C5 C6 C7 118.02(17)
C6 C7 H7A 109.5
C6 C7 H7B 109.5
C6 C7 H7C 109.5
H7A C7 H7B 109.5
H7A C7 H7C 109.5
H7B C7 H7C 109.5
C4 C8 H8A 109.5
C4 C8 H8B 109.5
C4 C8 H8C 109.5
H8A C8 H8B 109.5
H8A C8 H8C 109.5
H8B C8 H8C 109.5
C2 C9 H9A 109.5
C2 C9 H9B 109.5
C2 C9 H9C 109.5
H9A C9 H9B 109.5
H9A C9 H9C 109.5
H9B C9 H9C 109.5
C11 C10 As 124.80(14)
C15 C10 As 115.06(13)
C15 C10 C11 119.02(17)
C10 C11 C18 123.49(17)
C12 C11 C10 118.59(18)
C12 C11 C18 117.86(17)
C11 C12 H12 118.6
C13 C12 C11 122.81(18)
C13 C12 H12 118.6
C12 C13 C14 117.62(17)
C12 C13 C17 120.43(19)
C14 C13 C17 121.94(19)
C13 C14 H14 119.0
C13 C14 C15 122.01(18)
C15 C14 H14 119.0
C10 C15 C16 122.52(17)
C14 C15 C10 119.58(17)
C14 C15 C16 117.88(17)
C15 C16 H16A 109.5
C15 C16 H16B 109.5
C15 C16 H16C 109.5
H16A C16 H16B 109.5
H16A C16 H16C 109.5
H16B C16 H16C 109.5
C13 C17 H17A 109.5
C13 C17 H17B 109.5
C13 C17 H17C 109.5
H17A C17 H17B 109.5
H17A C17 H17C 109.5
H17B C17 H17C 109.5
C11 C18 H18A 109.5
C11 C18 H18B 109.5
C11 C18 H18C 109.5
H18A C18 H18B 109.5
H18A C18 H18C 109.5
H18B C18 H18C 109.5
N1 C19 Ge 56.60(9)
N1 C19 C20 126.47(16)
N2 C19 Ge 53.70(9)
N2 C19 N1 108.33(16)
N2 C19 C20 125.20(16)
C20 C19 Ge 166.62(13)
C21 C20 C19 119.39(18)
C25 C20 C19 121.31(18)
C25 C20 C21 119.30(19)
C20 C21 H21 120.2
C22 C21 C20 119.6(2)
C22 C21 H21 120.2
C21 C22 H22 120.1
C23 C22 C21 119.8(2)
C23 C22 H22 120.1
C22 C23 H23 119.8
C24 C23 C22 120.5(2)
C24 C23 H23 119.8
C23 C24 H24 120.0
C23 C24 C25 120.0(2)
C25 C24 H24 120.0
C20 C25 H25 119.6
C24 C25 C20 120.8(2)
C24 C25 H25 119.6
N1 C26 C27 111.37(16)
N1 C26 C28 111.50(14)
N1 C26 C29 105.47(15)
C27 C26 C29 108.81(16)
C28 C26 C27 110.41(17)
C28 C26 C29 109.12(18)
C26 C27 H27A 109.5
C26 C27 H27B 109.5
C26 C27 H27C 109.5
H27A C27 H27B 109.5
H27A C27 H27C 109.5
H27B C27 H27C 109.5
C26 C28 H28A 109.5
C26 C28 H28B 109.5
C26 C28 H28C 109.5
H28A C28 H28B 109.5
H28A C28 H28C 109.5
H28B C28 H28C 109.5
C26 C29 H29A 109.5
C26 C29 H29B 109.5
C26 C29 H29C 109.5
H29A C29 H29B 109.5
H29A C29 H29C 109.5
H29B C29 H29C 109.5
N2 C30 C31 111.47(14)
N2 C30 C32 105.26(14)
N2 C30 C33 111.09(15)
C32 C30 C31 109.06(15)
C32 C30 C33 108.65(15)
C33 C30 C31 111.08(16)
C30 C31 H31A 109.5
C30 C31 H31B 109.5
C30 C31 H31C 109.5
H31A C31 H31B 109.5
H31A C31 H31C 109.5
H31B C31 H31C 109.5
C30 C32 H32A 109.5
C30 C32 H32B 109.5
C30 C32 H32C 109.5
H32A C32 H32B 109.5
H32A C32 H32C 109.5
H32B C32 H32C 109.5
C30 C33 H33A 109.5
C30 C33 H33B 109.5
C30 C33 H33C 109.5
H33A C33 H33B 109.5
H33A C33 H33C 109.5
H33B C33 H33C 109.5
C35 C34 N3 122.53(16)
C35 C34 C39 117.26(16)
C39 C34 N3 120.21(15)
C34 C35 H35 119.3
C36 C35 C34 121.45(18)
C36 C35 H35 119.3
C35 C36 H36 119.6
C37 C36 C35 120.81(18)
C37 C36 H36 119.6
C36 C37 H37 120.6
C36 C37 C38 118.88(17)
C38 C37 H37 120.6
C37 C38 H38 119.8
C37 C38 C39 120.48(18)
C39 C38 H38 119.8
C34 C39 H39 119.5
C38 C39 C34 121.07(17)
C38 C39 H39 119.5

loop_
_geom_bond_atom_site_label_1
_geom_bond_atom_site_label_2
_geom_bond_distance
As N3 1.8824(14)
As C1 1.9757(18)
As C10 1.9834(17)
Ge N1 2.0665(15)
Ge N2 1.9993(14)
Ge N3 1.9138(14)
Ge C19 2.4751(19)
N1 C19 1.334(2)
N1 C26 1.486(2)
N2 C19 1.329(2)
N2 C30 1.485(2)
N3 C34 1.427(2)
C1 C2 1.412(2)
C1 C6 1.408(2)
C2 C3 1.386(3)
C2 C9 1.504(2)
C3 H3 0.9500
C3 C4 1.385(3)
C4 C5 1.389(3)
C4 C8 1.505(3)
C5 H5 0.9500
C5 C6 1.380(3)
C6 C7 1.515(2)
C7 H7A 0.9800
C7 H7B 0.9800
C7 H7C 0.9800
C8 H8A 0.9800
C8 H8B 0.9800
C8 H8C 0.9800
C9 H9A 0.9800
C9 H9B 0.9800
C9 H9C 0.9800
C10 C11 1.413(2)
C10 C15 1.400(3)
C11 C12 1.393(2)
C11 C18 1.501(3)
C12 H12 0.9500
C12 C13 1.381(3)
C13 C14 1.381(3)
C13 C17 1.513(3)
C14 H14 0.9500
C14 C15 1.395(3)
C15 C16 1.512(3)
C16 H16A 0.9800
C16 H16B 0.9800
C16 H16C 0.9800
C17 H17A 0.9800
C17 H17B 0.9800
C17 H17C 0.9800
C18 H18A 0.9800
C18 H18B 0.9800
C18 H18C 0.9800
C19 C20 1.495(3)
C20 C21 1.396(3)
C20 C25 1.381(3)
C21 H21 0.9500
C21 C22 1.387(3)
C22 H22 0.9500
C22 C23 1.386(3)
C23 H23 0.9500
C23 C24 1.368(3)
C24 H24 0.9500
C24 C25 1.376(3)
C25 H25 0.9500
C26 C27 1.520(3)
C26 C28 1.518(3)
C26 C29 1.524(3)
C27 H27A 0.9800
C27 H27B 0.9800
C27 H27C 0.9800
C28 H28A 0.9800
C28 H28B 0.9800
C28 H28C 0.9800
C29 H29A 0.9800
C29 H29B 0.9800
C29 H29C 0.9800
C30 C31 1.531(3)
C30 C32 1.522(3)
C30 C33 1.527(2)
C31 H31A 0.9800
C31 H31B 0.9800
C31 H31C 0.9800
C32 H32A 0.9800
C32 H32B 0.9800
C32 H32C 0.9800
C33 H33A 0.9800
C33 H33B 0.9800
C33 H33C 0.9800
C34 C35 1.392(2)
C34 C39 1.395(2)
C35 H35 0.9500
C35 C36 1.386(2)
C36 H36 0.9500
C36 C37 1.370(3)
C37 H37 0.9500
C37 C38 1.389(3)
C38 H38 0.9500
C38 C39 1.389(2)
C39 H39 0.9500
